data_4038591
loop_
_publ_author_name
'Zhu, Wen-Jing'
'Gong, Jun-Fang'
'Song, Mao-Ping'

_publ_section_title
;
 Synthesis of Chiral Bis(3-indolyl)methanes Bearing a Trifluoromethylated
 All-Carbon Quaternary Stereocenter via Nickel-Catalyzed Asymmetric
 Friedel-Crafts Alkylation Reaction.
;
_journal_name_full 'The Journal of organic chemistry'
_journal_paper_doi 10.1021/acs.joc.0c00336
_journal_year 2020
_chemical_absolute_configuration ad
_chemical_formula_moiety 'C27 H22 F3 N3 O5 S'
_chemical_formula_sum 'C27 H22 F3 N3 O5 S'
_chemical_formula_weight 557.53
_space_group_crystal_system orthorhombic
_space_group_IT_number 19
_space_group_name_Hall 'P 2ac 2ab'
_space_group_name_H-M_alt 'P 21 21 21'
_atom_sites_solution_hydrogens mixed
_atom_sites_solution_primary direct
_audit_creation_date 2019-06-25
_audit_creation_method
;
Olex2 1.2
(compiled 2018.05.29 svn.r3508 for OlexSys, GUI svn.r5506)
;
_cell_angle_alpha 90
_cell_angle_beta 90
_cell_angle_gamma 90
_cell_formula_units_Z 4
_cell_length_a 10.1231(5)
_cell_length_b 10.3591(6)
_cell_length_c 24.2386(12)
_cell_measurement_reflns_used 4013
_cell_measurement_temperature 293(2)
_cell_measurement_theta_max 70.9460
_cell_measurement_theta_min 4.6190
_cell_volume 2541.8(2)
_computing_cell_refinement
;
CrysAlisPro, Agilent Technologies,
Version 1.171.37.35 (release 13-08-2014 CrysAlis171 .NET)
(compiled Aug 13 2014,18:06:01)
;
_computing_data_collection
;
CrysAlisPro, Agilent Technologies,
Version 1.171.37.35 (release 13-08-2014 CrysAlis171 .NET)
(compiled Aug 13 2014,18:06:01)
;
_computing_data_reduction
;
CrysAlisPro, Agilent Technologies,
Version 1.171.37.35 (release 13-08-2014 CrysAlis171 .NET)
(compiled Aug 13 2014,18:06:01)
;
_computing_molecular_graphics 'Olex2 (Dolomanov et al., 2009)'
_computing_publication_material 'Olex2 (Dolomanov et al., 2009)'
_computing_structure_refinement 'ShelXL (Sheldrick, 2015)'
_computing_structure_solution 'ShelXS (Sheldrick, 2008)'
_diffrn_ambient_temperature 293(2)
_diffrn_detector 'CCD plate'
_diffrn_detector_area_resol_mean 16.2312
_diffrn_detector_type Eos
_diffrn_measured_fraction_theta_full 0.991
_diffrn_measured_fraction_theta_max 0.991
_diffrn_measurement_details
;
#__ type_ start__ end____ width___ exp.time_
  1 omega  -91.00  -51.00   1.0000    1.4000
omega____ theta____ kappa____ phi______ frames
    -      -33.5000  178.0000    0.0000 40

#__ type_ start__ end____ width___ exp.time_
  2 omega -108.00  -34.00   1.0000    1.4000
omega____ theta____ kappa____ phi______ frames
    -      -33.5000  178.0000  120.0000 74

#__ type_ start__ end____ width___ exp.time_
  3 omega   65.00  109.00   1.0000    1.4000
omega____ theta____ kappa____ phi______ frames
    -       36.4734  178.0000 -120.0000 44

#__ type_ start__ end____ width___ exp.time_
  4 omega  -34.00   -6.00   1.0000    1.4000
omega____ theta____ kappa____ phi______ frames
    -       36.4734    0.0000 -180.0000 28

#__ type_ start__ end____ width___ exp.time_
  5 omega   68.00   94.00   1.0000    1.4000
omega____ theta____ kappa____ phi______ frames
    -       36.4734  178.0000 -180.0000 26

#__ type_ start__ end____ width___ exp.time_
  6 omega   22.00   99.00   1.0000    1.4000
omega____ theta____ kappa____ phi______ frames
    -       36.4734   57.0000  150.0000 77

#__ type_ start__ end____ width___ exp.time_
  7 omega    9.00   35.00   1.0000    1.4000
omega____ theta____ kappa____ phi______ frames
    -       36.4734    0.0000 -180.0000 26

#__ type_ start__ end____ width___ exp.time_
  8 omega   58.00  105.00   1.0000    1.4000
omega____ theta____ kappa____ phi______ frames
    -       36.4734  178.0000  150.0000 47

#__ type_ start__ end____ width___ exp.time_
  9 omega   64.00  110.00   1.0000    1.4000
omega____ theta____ kappa____ phi______ frames
    -       36.4734  178.0000    0.0000 46

#__ type_ start__ end____ width___ exp.time_
 10 omega   47.00   92.00   1.0000    9.0000
omega____ theta____ kappa____ phi______ frames
    -      108.0000  -45.0000 -120.0000 45

#__ type_ start__ end____ width___ exp.time_
 11 omega   78.00  108.00   1.0000    9.0000
omega____ theta____ kappa____ phi______ frames
    -      108.0000 -111.0000 -150.0000 30

#__ type_ start__ end____ width___ exp.time_
 12 omega   40.00   74.00   1.0000    9.0000
omega____ theta____ kappa____ phi______ frames
    -      108.0000 -111.0000 -150.0000 34

#__ type_ start__ end____ width___ exp.time_
 13 omega   47.00  104.00   1.0000    9.0000
omega____ theta____ kappa____ phi______ frames
    -      108.0000  -94.0000   60.0000 57

#__ type_ start__ end____ width___ exp.time_
 14 omega   50.00   86.00   1.0000    9.0000
omega____ theta____ kappa____ phi______ frames
    -      108.0000  -45.0000   30.0000 36

#__ type_ start__ end____ width___ exp.time_
 15 omega   38.00   95.00   1.0000    9.0000
omega____ theta____ kappa____ phi______ frames
    -      108.0000  -45.0000   90.0000 57

#__ type_ start__ end____ width___ exp.time_
 16 omega   71.00  109.00   1.0000    9.0000
omega____ theta____ kappa____ phi______ frames
    -      108.0000  -94.0000 -120.0000 38

#__ type_ start__ end____ width___ exp.time_
 17 omega   61.00  128.00   1.0000    9.0000
omega____ theta____ kappa____ phi______ frames
    -      108.0000  -61.0000  150.0000 67

#__ type_ start__ end____ width___ exp.time_
 18 omega   40.00   88.00   1.0000    9.0000
omega____ theta____ kappa____ phi______ frames
    -      108.0000  -30.0000  -60.0000 48

#__ type_ start__ end____ width___ exp.time_
 19 omega  110.00  173.00   1.0000    9.0000
omega____ theta____ kappa____ phi______ frames
    -      108.0000   45.0000  -90.0000 63
;
_diffrn_measurement_device 'four-circle diffractometer'
_diffrn_measurement_device_type 'Xcalibur, Eos, Gemini'
_diffrn_measurement_method '\w scans'
_diffrn_orient_matrix_UB_11 -0.0530855000
_diffrn_orient_matrix_UB_12 0.0272303000
_diffrn_orient_matrix_UB_13 0.0584231000
_diffrn_orient_matrix_UB_21 -0.0362615000
_diffrn_orient_matrix_UB_22 0.1385045000
_diffrn_orient_matrix_UB_23 -0.0175164000
_diffrn_orient_matrix_UB_31 -0.1379619000
_diffrn_orient_matrix_UB_32 -0.0468036000
_diffrn_orient_matrix_UB_33 -0.0178539000
_diffrn_radiation_monochromator graphite
_diffrn_radiation_probe x-ray
_diffrn_radiation_type CuK\a
_diffrn_radiation_wavelength 1.54184
_diffrn_reflns_av_R_equivalents 0.0311
_diffrn_reflns_av_unetI/netI 0.0429
_diffrn_reflns_Laue_measured_fraction_full 0.991
_diffrn_reflns_Laue_measured_fraction_max 0.991
_diffrn_reflns_limit_h_max 7
_diffrn_reflns_limit_h_min -12
_diffrn_reflns_limit_k_max 12
_diffrn_reflns_limit_k_min -12
_diffrn_reflns_limit_l_max 27
_diffrn_reflns_limit_l_min -28
_diffrn_reflns_number 8554
_diffrn_reflns_point_group_measured_fraction_full 0.981
_diffrn_reflns_point_group_measured_fraction_max 0.981
_diffrn_reflns_theta_full 67.055
_diffrn_reflns_theta_max 67.055
_diffrn_reflns_theta_min 3.647
_diffrn_source 'Enhance (Cu) X-ray Source'
_exptl_absorpt_coefficient_mu 1.722
_exptl_absorpt_correction_T_max 1.00000
_exptl_absorpt_correction_T_min 0.79963
_exptl_absorpt_correction_type multi-scan
_exptl_absorpt_process_details
;
CrysAlisPro, Agilent Technologies,
Version 1.171.37.35 (release 13-08-2014 CrysAlis171 .NET)
(compiled Aug 13 2014,18:06:01)
Empirical absorption correction using spherical harmonics,
 implemented in SCALE3 ABSPACK scaling algorithm.
;
_exptl_crystal_colour colourless
_exptl_crystal_colour_primary colourless
_exptl_crystal_density_diffrn 1.457
_exptl_crystal_description block
_exptl_crystal_F_000 1152
_exptl_crystal_size_max 0.19
_exptl_crystal_size_mid 0.15
_exptl_crystal_size_min 0.12
_refine_diff_density_max 0.202
_refine_diff_density_min -0.255
_refine_diff_density_rms 0.047
_refine_ls_abs_structure_details
;
 Flack x determined using 1400 quotients [(I+)-(I-)]/[(I+)+(I-)]
 (Parsons, Flack and Wagner, Acta Cryst. B69 (2013) 249-259).
;
_refine_ls_abs_structure_Flack -0.002(14)
_refine_ls_extinction_method none
_refine_ls_goodness_of_fit_ref 0.906
_refine_ls_hydrogen_treatment mixed
_refine_ls_matrix_type full
_refine_ls_number_parameters 358
_refine_ls_number_reflns 4455
_refine_ls_number_restraints 0
_refine_ls_restrained_S_all 0.906
_refine_ls_R_factor_all 0.0494
_refine_ls_R_factor_gt 0.0390
_refine_ls_shift/su_max 0.000
_refine_ls_shift/su_mean 0.000
_refine_ls_structure_factor_coef Fsqd
_refine_ls_weighting_details 'w=1/[\s^2^(Fo^2^)+(0.1000P)^2^] where P=(Fo^2^+2Fc^2^)/3'
_refine_ls_weighting_scheme calc
_refine_ls_wR_factor_gt 0.1076
_refine_ls_wR_factor_ref 0.1283
_reflns_Friedel_coverage 0.731
_reflns_Friedel_fraction_full 0.968
_reflns_Friedel_fraction_max 0.968
_reflns_number_gt 3762
_reflns_number_total 4455
_reflns_threshold_expression 'I > 2\s(I)'
_cod_data_source_file jo0c00336_si_002.cif
_cod_data_source_block 201906166
_cod_database_code 4038591
_shelx_shelxl_version_number 2014/7
_chemical_oxdiff_formula C20H20N4O4
_shelx_space_group_comment
;
The symmetry employed for this shelxl refinement is uniquely defined
by the following loop, which should always be used as a source of
symmetry information in preference to the above space-group names.
They are only intended as comments.
;
_shelx_estimated_absorpt_t_max 0.820
_shelx_estimated_absorpt_t_min 0.736
_reflns_odcompleteness_completeness 99.08
_reflns_odcompleteness_iscentric 1
_reflns_odcompleteness_theta 66.97
_olex2_refinement_description
;
1. Fixed Uiso
 At 1.2 times of:
  All C(H) groups, All C(H,H) groups
 At 1.5 times of:
  All C(H,H,H) groups
2.a Secondary CH2 refined with riding coordinates:
 C11(H11A,H11B)
2.b Aromatic/amide H refined with riding coordinates:
 C1(H1), C2(H2), C3(H3), C4(H4), C8(H8), C12(H12), C16(H16), C18(H18),
 C19(H19), C22(H22), C23(H23), C25(H25), C26(H26)
2.c Idealised Me refined as rotating group:
 C20(H20A,H20B,H20C), C27(H27A,H27B,H27C)
;
_olex2_submission_special_instructions 'No special instructions were received'

loop_
_space_group_symop_operation_xyz
'x, y, z'
'-x+1/2, -y, z+1/2'
'x+1/2, -y+1/2, -z'
'-x, y+1/2, -z+1/2'

loop_
_atom_site_label
_atom_site_type_symbol
_atom_site_fract_x
_atom_site_fract_y
_atom_site_fract_z
_atom_site_U_iso_or_equiv
_atom_site_adp_type
_atom_site_occupancy
_atom_site_site_symmetry_order
_atom_site_calc_flag
_atom_site_refinement_flags_posn
_atom_site_refinement_flags_adp
_atom_site_refinement_flags_occupancy
_atom_site_disorder_assembly
_atom_site_disorder_group
C1 C 0.4777(5) 0.3664(5) 0.37554(17) 0.0523(10) Uani 1 1 d . . . . .
H1 H 0.5361 0.4301 0.3872 0.063 Uiso 1 1 calc R . . . .
C2 C 0.5011(6) 0.2380(5) 0.3873(2) 0.0684(14) Uani 1 1 d . . . . .
H2 H 0.5761 0.2155 0.4072 0.082 Uiso 1 1 calc R . . . .
C3 C 0.4153(6) 0.1417(5) 0.3701(2) 0.0664(14) Uani 1 1 d . . . . .
H3 H 0.4338 0.0562 0.3788 0.080 Uiso 1 1 calc R . . . .
C4 C 0.3029(6) 0.1703(4) 0.34023(19) 0.0589(11) Uani 1 1 d . . . . .
H4 H 0.2454 0.1059 0.3285 0.071 Uiso 1 1 calc R . . . .
C5 C 0.2793(4) 0.3004(4) 0.32834(15) 0.0454(9) Uani 1 1 d . . . . .
C6 C 0.3644(4) 0.3984(4) 0.34579(15) 0.0403(8) Uani 1 1 d . . . . .
C7 C 0.3087(4) 0.5194(3) 0.32627(13) 0.0364(7) Uani 1 1 d . . . . .
C8 C 0.1975(4) 0.4915(4) 0.29798(13) 0.0389(7) Uani 1 1 d . . . . .
H8 H 0.1424 0.5520 0.2814 0.047 Uiso 1 1 calc R . . . .
C9 C 0.3642(4) 0.6542(4) 0.33628(14) 0.0378(8) Uani 1 1 d . . . . .
C10 C 0.4830(4) 0.6714(5) 0.29676(16) 0.0526(10) Uani 1 1 d . . . . .
C11 C 0.2682(4) 0.7625(4) 0.31809(16) 0.0443(9) Uani 1 1 d . . . . .
H11A H 0.3176 0.8415 0.3122 0.053 Uiso 1 1 calc R . . . .
H11B H 0.2275 0.7386 0.2833 0.053 Uiso 1 1 calc R . . . .
C12 C 0.5049(4) 0.7452(4) 0.41632(17) 0.0521(10) Uani 1 1 d . . . . .
H12 H 0.5634 0.7927 0.3948 0.063 Uiso 1 1 calc R . . . .
C13 C 0.4040(4) 0.6707(4) 0.39650(14) 0.0381(8) Uani 1 1 d . . . . .
C14 C 0.3366(3) 0.6160(3) 0.44373(14) 0.0347(7) Uani 1 1 d . . . . .
C15 C 0.4045(4) 0.6613(4) 0.49084(16) 0.0423(8) Uani 1 1 d . . . . .
C16 C 0.3706(4) 0.6281(4) 0.54485(16) 0.0460(9) Uani 1 1 d . . . . .
H16 H 0.4180 0.6595 0.5749 0.055 Uiso 1 1 calc R . . . .
C17 C 0.2655(4) 0.5479(4) 0.55173(14) 0.0404(8) Uani 1 1 d . . . . .
C18 C 0.1929(4) 0.5023(4) 0.50559(14) 0.0413(8) Uani 1 1 d . . . . .
H18 H 0.1202 0.4491 0.5113 0.050 Uiso 1 1 calc R . . . .
C19 C 0.2280(4) 0.5353(3) 0.45245(14) 0.0382(8) Uani 1 1 d . . . . .
H19 H 0.1797 0.5041 0.4227 0.046 Uiso 1 1 calc R . . . .
C20 C 0.2890(5) 0.5455(5) 0.64963(17) 0.0645(13) Uani 1 1 d . . . . .
H20A H 0.3783 0.5148 0.6472 0.097 Uiso 1 1 calc GR . . . .
H20B H 0.2474 0.5094 0.6817 0.097 Uiso 1 1 calc GR . . . .
H20C H 0.2890 0.6379 0.6523 0.097 Uiso 1 1 calc GR . . . .
C21 C -0.0546(4) 0.3421(5) 0.35238(18) 0.0542(10) Uani 1 1 d . . . . .
C22 C -0.1198(5) 0.4590(6) 0.3558(2) 0.0656(13) Uani 1 1 d . . . . .
H22 H -0.1214 0.5149 0.3258 0.079 Uiso 1 1 calc R . . . .
C23 C -0.1825(6) 0.4915(7) 0.4042(2) 0.0787(16) Uani 1 1 d . . . . .
H23 H -0.2278 0.5695 0.4064 0.094 Uiso 1 1 calc R . . . .
C24 C -0.1795(6) 0.4101(8) 0.4500(2) 0.0819(17) Uani 1 1 d . . . . .
C25 C -0.1115(6) 0.2954(7) 0.4458(2) 0.0807(17) Uani 1 1 d . . . . .
H25 H -0.1085 0.2402 0.4760 0.097 Uiso 1 1 calc R . . . .
C26 C -0.0472(6) 0.2599(6) 0.3975(2) 0.0651(12) Uani 1 1 d . . . . .
H26 H -0.0003 0.1829 0.3954 0.078 Uiso 1 1 calc R . . . .
C27 C -0.2536(9) 0.4458(12) 0.5014(3) 0.126(3) Uani 1 1 d . . . . .
H27A H -0.1979 0.4970 0.5248 0.188 Uiso 1 1 calc GR . . . .
H27B H -0.2795 0.3688 0.5206 0.188 Uiso 1 1 calc GR . . . .
H27C H -0.3308 0.4945 0.4917 0.188 Uiso 1 1 calc GR . . . .
F1 F 0.4441(3) 0.6556(4) 0.24466(10) 0.0743(9) Uani 1 1 d . . . . .
F2 F 0.5370(3) 0.7890(3) 0.29976(12) 0.0723(8) Uani 1 1 d . . . . .
F3 F 0.5789(3) 0.5869(4) 0.30618(14) 0.0787(9) Uani 1 1 d . . . . .
N1 N 0.1774(4) 0.3580(3) 0.29724(13) 0.0465(8) Uani 1 1 d . . . . .
N2 N 0.1633(4) 0.7862(3) 0.35966(14) 0.0485(8) Uani 1 1 d . . . . .
N3 N 0.5063(4) 0.7390(4) 0.47309(15) 0.0589(10) Uani 1 1 d . . . . .
H3A H 0.561(9) 0.782(8) 0.496(3) 0.12(3) Uiso 1 1 d . . . . .
O1 O 0.0334(5) 0.1653(3) 0.28550(16) 0.0784(11) Uani 1 1 d . . . . .
O2 O -0.0319(4) 0.3763(4) 0.24700(13) 0.0705(10) Uani 1 1 d . . . . .
O3 O 0.0738(3) 0.7094(3) 0.36363(15) 0.0624(8) Uani 1 1 d . . . . .
O4 O 0.1723(5) 0.8831(4) 0.3876(2) 0.0895(14) Uani 1 1 d . . . . .
O5 O 0.2182(3) 0.5073(3) 0.60169(11) 0.0550(8) Uani 1 1 d . . . . .
S1 S 0.02450(12) 0.30198(11) 0.29037(4) 0.0554(3) Uani 1 1 d . . . . .

loop_
_atom_site_aniso_label
_atom_site_aniso_U_11
_atom_site_aniso_U_22
_atom_site_aniso_U_33
_atom_site_aniso_U_23
_atom_site_aniso_U_13
_atom_site_aniso_U_12
C1 0.047(2) 0.063(3) 0.047(2) 0.0033(17) -0.0051(17) 0.009(2)
C2 0.069(3) 0.079(3) 0.057(3) 0.014(2) -0.001(2) 0.028(3)
C3 0.085(4) 0.050(3) 0.064(3) 0.010(2) 0.014(3) 0.019(3)
C4 0.075(3) 0.043(2) 0.059(3) -0.0001(18) 0.015(2) 0.004(2)
C5 0.056(2) 0.0429(19) 0.0378(18) -0.0020(15) 0.0088(16) 0.0037(18)
C6 0.041(2) 0.0442(19) 0.0358(17) -0.0019(15) 0.0049(15) 0.0049(16)
C7 0.0390(19) 0.0414(18) 0.0287(14) 0.0001(13) 0.0002(13) -0.0012(15)
C8 0.0420(19) 0.0426(18) 0.0321(16) -0.0019(14) -0.0020(14) 0.0007(16)
C9 0.0339(18) 0.0448(18) 0.0346(18) 0.0061(14) 0.0016(14) -0.0043(15)
C10 0.039(2) 0.076(3) 0.042(2) 0.0048(18) 0.0080(16) -0.007(2)
C11 0.041(2) 0.048(2) 0.0440(19) 0.0102(16) -0.0009(15) -0.0041(17)
C12 0.046(2) 0.061(2) 0.049(2) 0.0060(17) 0.0002(17) -0.019(2)
C13 0.0348(19) 0.0433(19) 0.0361(17) 0.0011(14) -0.0046(14) -0.0072(16)
C14 0.0305(17) 0.0401(18) 0.0336(16) -0.0010(13) -0.0052(13) -0.0024(14)
C15 0.040(2) 0.045(2) 0.0420(19) -0.0032(15) -0.0092(15) -0.0074(16)
C16 0.049(2) 0.053(2) 0.0362(18) -0.0048(16) -0.0112(16) -0.0010(18)
C17 0.043(2) 0.045(2) 0.0330(17) 0.0030(14) 0.0013(14) 0.0057(16)
C18 0.041(2) 0.0438(19) 0.0388(17) 0.0020(15) -0.0004(14) -0.0042(17)
C19 0.042(2) 0.0391(18) 0.0331(16) -0.0023(13) -0.0034(14) -0.0059(15)
C20 0.073(3) 0.086(3) 0.0342(19) 0.004(2) -0.004(2) 0.013(3)
C21 0.047(2) 0.061(3) 0.055(2) -0.0022(19) -0.0084(18) -0.015(2)
C22 0.052(3) 0.078(3) 0.067(3) 0.002(2) -0.007(2) -0.005(2)
C23 0.060(3) 0.096(4) 0.080(4) -0.013(3) 0.005(3) 0.013(3)
C24 0.052(3) 0.127(5) 0.067(3) -0.014(3) -0.005(3) -0.003(3)
C25 0.078(4) 0.105(5) 0.060(3) 0.014(3) 0.000(3) -0.022(4)
C26 0.063(3) 0.070(3) 0.062(3) 0.000(2) -0.002(2) -0.011(3)
C27 0.102(6) 0.196(10) 0.078(5) -0.016(5) 0.019(4) 0.027(6)
F1 0.0692(19) 0.115(2) 0.0382(12) 0.0044(13) 0.0098(12) -0.0163(17)
F2 0.0624(17) 0.0852(19) 0.0692(17) 0.0158(14) 0.0112(13) -0.0290(16)
F3 0.0425(15) 0.108(2) 0.085(2) 0.0139(17) 0.0197(14) 0.0133(17)
N1 0.055(2) 0.0448(17) 0.0395(16) -0.0048(13) -0.0060(14) -0.0051(15)
N2 0.0451(19) 0.0465(19) 0.0540(19) -0.0017(15) -0.0023(15) 0.0045(16)
N3 0.055(2) 0.075(2) 0.0468(18) -0.0055(16) -0.0106(16) -0.030(2)
O1 0.100(3) 0.0585(19) 0.076(2) -0.0190(17) -0.003(2) -0.027(2)
O2 0.074(2) 0.086(2) 0.0509(17) -0.0035(15) -0.0226(17) -0.027(2)
O3 0.0525(18) 0.0542(18) 0.081(2) -0.0018(15) 0.0132(16) -0.0046(16)
O4 0.080(3) 0.078(3) 0.110(3) -0.047(2) 0.015(2) -0.008(2)
O5 0.064(2) 0.0665(19) 0.0349(13) 0.0070(13) -0.0002(12) -0.0021(16)
S1 0.0622(6) 0.0549(6) 0.0492(5) -0.0105(4) -0.0094(5) -0.0198(5)

loop_
_atom_type_symbol
_atom_type_description
_atom_type_scat_dispersion_real
_atom_type_scat_dispersion_imag
_atom_type_scat_source
C C 0.0181 0.0091 'International Tables Vol C Tables 4.2.6.8 and 6.1.1.4'
H H 0.0000 0.0000 'International Tables Vol C Tables 4.2.6.8 and 6.1.1.4'
F F 0.0727 0.0534 'International Tables Vol C Tables 4.2.6.8 and 6.1.1.4'
N N 0.0311 0.0180 'International Tables Vol C Tables 4.2.6.8 and 6.1.1.4'
O O 0.0492 0.0322 'International Tables Vol C Tables 4.2.6.8 and 6.1.1.4'
S S 0.3331 0.5567 'International Tables Vol C Tables 4.2.6.8 and 6.1.1.4'

loop_
_geom_angle_atom_site_label_1
_geom_angle_atom_site_label_2
_geom_angle_atom_site_label_3
_geom_angle
_geom_angle_site_symmetry_1
_geom_angle_site_symmetry_3
_geom_angle_publ_flag
C2 C1 H1 120.8 . . ?
C2 C1 C6 118.5(5) . . ?
C6 C1 H1 120.8 . . ?
C1 C2 H2 119.2 . . ?
C1 C2 C3 121.5(5) . . ?
C3 C2 H2 119.2 . . ?
C2 C3 H3 119.4 . . ?
C4 C3 C2 121.3(5) . . ?
C4 C3 H3 119.4 . . ?
C3 C4 H4 121.4 . . ?
C3 C4 C5 117.1(5) . . ?
C5 C4 H4 121.4 . . ?
C4 C5 N1 130.0(4) . . ?
C6 C5 C4 122.2(4) . . ?
C6 C5 N1 107.8(3) . . ?
C1 C6 C5 119.4(4) . . ?
C1 C6 C7 133.8(4) . . ?
C5 C6 C7 106.8(3) . . ?
C6 C7 C9 126.5(3) . . ?
C8 C7 C6 107.7(3) . . ?
C8 C7 C9 125.8(3) . . ?
C7 C8 H8 125.1 . . ?
C7 C8 N1 109.8(3) . . ?
N1 C8 H8 125.1 . . ?
C7 C9 C10 107.0(3) . . ?
C7 C9 C11 112.8(3) . . ?
C10 C9 C11 103.2(3) . . ?
C13 C9 C7 110.7(3) . . ?
C13 C9 C10 112.0(3) . . ?
C13 C9 C11 110.9(3) . . ?
F1 C10 C9 110.0(3) . . ?
F1 C10 F2 106.5(3) . . ?
F2 C10 C9 112.8(4) . . ?
F3 C10 C9 112.7(3) . . ?
F3 C10 F1 107.4(4) . . ?
F3 C10 F2 107.0(4) . . ?
C9 C11 H11A 109.2 . . ?
C9 C11 H11B 109.2 . . ?
H11A C11 H11B 107.9 . . ?
N2 C11 C9 112.1(3) . . ?
N2 C11 H11A 109.2 . . ?
N2 C11 H11B 109.2 . . ?
C13 C12 H12 125.3 . . ?
C13 C12 N3 109.4(4) . . ?
N3 C12 H12 125.3 . . ?
C12 C13 C9 126.7(3) . . ?
C12 C13 C14 107.2(3) . . ?
C14 C13 C9 126.0(3) . . ?
C15 C14 C13 106.3(3) . . ?
C19 C14 C13 136.4(3) . . ?
C19 C14 C15 117.3(3) . . ?
C16 C15 C14 123.8(4) . . ?
N3 C15 C14 107.8(3) . . ?
N3 C15 C16 128.4(3) . . ?
C15 C16 H16 121.4 . . ?
C17 C16 C15 117.2(3) . . ?
C17 C16 H16 121.4 . . ?
C16 C17 C18 120.8(3) . . ?
C16 C17 O5 124.7(4) . . ?
O5 C17 C18 114.5(3) . . ?
C17 C18 H18 119.3 . . ?
C19 C18 C17 121.4(4) . . ?
C19 C18 H18 119.3 . . ?
C14 C19 H19 120.3 . . ?
C18 C19 C14 119.5(3) . . ?
C18 C19 H19 120.3 . . ?
H20A C20 H20B 109.5 . . ?
H20A C20 H20C 109.5 . . ?
H20B C20 H20C 109.5 . . ?
O5 C20 H20A 109.5 . . ?
O5 C20 H20B 109.5 . . ?
O5 C20 H20C 109.5 . . ?
C22 C21 C26 121.1(5) . . ?
C22 C21 S1 118.5(4) . . ?
C26 C21 S1 120.4(4) . . ?
C21 C22 H22 120.5 . . ?
C23 C22 C21 119.1(6) . . ?
C23 C22 H22 120.5 . . ?
C22 C23 H23 119.3 . . ?
C22 C23 C24 121.4(6) . . ?
C24 C23 H23 119.3 . . ?
C23 C24 C27 120.1(7) . . ?
C25 C24 C23 118.2(6) . . ?
C25 C24 C27 121.6(7) . . ?
C24 C25 H25 119.2 . . ?
C24 C25 C26 121.7(6) . . ?
C26 C25 H25 119.2 . . ?
C21 C26 C25 118.5(6) . . ?
C21 C26 H26 120.8 . . ?
C25 C26 H26 120.8 . . ?
C24 C27 H27A 109.5 . . ?
C24 C27 H27B 109.5 . . ?
C24 C27 H27C 109.5 . . ?
H27A C27 H27B 109.5 . . ?
H27A C27 H27C 109.5 . . ?
H27B C27 H27C 109.5 . . ?
C5 N1 S1 126.0(3) . . ?
C8 N1 C5 107.8(3) . . ?
C8 N1 S1 118.8(3) . . ?
O3 N2 C11 118.7(3) . . ?
O3 N2 O4 123.8(4) . . ?
O4 N2 C11 117.5(4) . . ?
C12 N3 H3A 126(5) . . ?
C15 N3 C12 109.4(3) . . ?
C15 N3 H3A 124(5) . . ?
C17 O5 C20 117.5(4) . . ?
N1 S1 C21 104.88(18) . . ?
O1 S1 C21 109.6(2) . . ?
O1 S1 N1 107.3(2) . . ?
O2 S1 C21 108.8(2) . . ?
O2 S1 N1 105.0(2) . . ?
O2 S1 O1 120.1(2) . . ?

loop_
_geom_bond_atom_site_label_1
_geom_bond_atom_site_label_2
_geom_bond_distance
_geom_bond_site_symmetry_2
_geom_bond_publ_flag
C1 H1 0.9300 . ?
C1 C2 1.381(7) . ?
C1 C6 1.395(6) . ?
C2 H2 0.9300 . ?
C2 C3 1.387(8) . ?
C3 H3 0.9300 . ?
C3 C4 1.380(8) . ?
C4 H4 0.9300 . ?
C4 C5 1.399(6) . ?
C5 C6 1.397(6) . ?
C5 N1 1.410(6) . ?
C6 C7 1.453(5) . ?
C7 C8 1.349(5) . ?
C7 C9 1.525(5) . ?
C8 H8 0.9300 . ?
C8 N1 1.398(5) . ?
C9 C10 1.548(5) . ?
C9 C11 1.548(5) . ?
C9 C13 1.524(5) . ?
C10 F1 1.333(5) . ?
C10 F2 1.338(6) . ?
C10 F3 1.326(6) . ?
C11 H11A 0.9700 . ?
C11 H11B 0.9700 . ?
C11 N2 1.484(5) . ?
C12 H12 0.9300 . ?
C12 C13 1.367(5) . ?
C12 N3 1.378(6) . ?
C13 C14 1.448(5) . ?
C14 C15 1.412(5) . ?
C14 C19 1.398(5) . ?
C15 C16 1.396(6) . ?
C15 N3 1.377(6) . ?
C16 H16 0.9300 . ?
C16 C17 1.360(6) . ?
C17 C18 1.419(5) . ?
C17 O5 1.368(5) . ?
C18 H18 0.9300 . ?
C18 C19 1.379(5) . ?
C19 H19 0.9300 . ?
C20 H20A 0.9600 . ?
C20 H20B 0.9600 . ?
C20 H20C 0.9600 . ?
C20 O5 1.421(6) . ?
C21 C22 1.382(7) . ?
C21 C26 1.387(7) . ?
C21 S1 1.753(5) . ?
C22 H22 0.9300 . ?
C22 C23 1.376(8) . ?
C23 H23 0.9300 . ?
C23 C24 1.395(10) . ?
C24 C25 1.377(10) . ?
C24 C27 1.500(8) . ?
C25 H25 0.9300 . ?
C25 C26 1.389(8) . ?
C26 H26 0.9300 . ?
C27 H27A 0.9600 . ?
C27 H27B 0.9600 . ?
C27 H27C 0.9600 . ?
N1 S1 1.662(4) . ?
N2 O3 1.210(5) . ?
N2 O4 1.214(5) . ?
N3 H3A 0.90(9) . ?
O1 S1 1.423(4) . ?
O2 S1 1.423(4) . ?

loop_
_geom_torsion_atom_site_label_1
_geom_torsion_atom_site_label_2
_geom_torsion_atom_site_label_3
_geom_torsion_atom_site_label_4
_geom_torsion
_geom_torsion_site_symmetry_1
_geom_torsion_site_symmetry_2
_geom_torsion_site_symmetry_3
_geom_torsion_site_symmetry_4
_geom_torsion_publ_flag
C1 C2 C3 C4 0.2(8) . . . . ?
C1 C6 C7 C8 178.3(4) . . . . ?
C1 C6 C7 C9 -2.3(7) . . . . ?
C2 C1 C6 C5 -0.7(6) . . . . ?
C2 C1 C6 C7 -179.9(4) . . . . ?
C2 C3 C4 C5 -0.2(7) . . . . ?
C3 C4 C5 C6 -0.3(6) . . . . ?
C3 C4 C5 N1 177.1(4) . . . . ?
C4 C5 C6 C1 0.7(6) . . . . ?
C4 C5 C6 C7 -179.8(4) . . . . ?
C4 C5 N1 C8 179.7(4) . . . . ?
C4 C5 N1 S1 30.5(6) . . . . ?
C5 C6 C7 C8 -1.0(4) . . . . ?
C5 C6 C7 C9 178.3(3) . . . . ?
C5 N1 S1 C21 77.1(4) . . . . ?
C5 N1 S1 O1 -39.4(4) . . . . ?
C5 N1 S1 O2 -168.3(3) . . . . ?
C6 C1 C2 C3 0.2(7) . . . . ?
C6 C5 N1 C8 -2.7(4) . . . . ?
C6 C5 N1 S1 -151.8(3) . . . . ?
C6 C7 C8 N1 -0.6(4) . . . . ?
C6 C7 C9 C10 76.8(4) . . . . ?
C6 C7 C9 C11 -170.4(3) . . . . ?
C6 C7 C9 C13 -45.4(5) . . . . ?
C7 C8 N1 C5 2.1(4) . . . . ?
C7 C8 N1 S1 153.8(3) . . . . ?
C7 C9 C10 F1 58.3(4) . . . . ?
C7 C9 C10 F2 177.1(3) . . . . ?
C7 C9 C10 F3 -61.5(4) . . . . ?
C7 C9 C11 N2 79.9(4) . . . . ?
C7 C9 C13 C12 148.2(4) . . . . ?
C7 C9 C13 C14 -35.8(5) . . . . ?
C8 C7 C9 C10 -104.0(4) . . . . ?
C8 C7 C9 C11 8.9(5) . . . . ?
C8 C7 C9 C13 133.8(4) . . . . ?
C8 N1 S1 C21 -69.0(3) . . . . ?
C8 N1 S1 O1 174.4(3) . . . . ?
C8 N1 S1 O2 45.6(3) . . . . ?
C9 C7 C8 N1 -180.0(3) . . . . ?
C9 C11 N2 O3 -75.0(5) . . . . ?
C9 C11 N2 O4 105.5(5) . . . . ?
C9 C13 C14 C15 -177.4(4) . . . . ?
C9 C13 C14 C19 2.3(7) . . . . ?
C10 C9 C11 N2 -164.9(3) . . . . ?
C10 C9 C13 C12 28.8(6) . . . . ?
C10 C9 C13 C14 -155.1(4) . . . . ?
C11 C9 C10 F1 -60.9(4) . . . . ?
C11 C9 C10 F2 57.9(4) . . . . ?
C11 C9 C10 F3 179.3(4) . . . . ?
C11 C9 C13 C12 -85.9(5) . . . . ?
C11 C9 C13 C14 90.2(4) . . . . ?
C12 C13 C14 C15 -0.7(4) . . . . ?
C12 C13 C14 C19 179.0(4) . . . . ?
C13 C9 C10 F1 179.7(4) . . . . ?
C13 C9 C10 F2 -61.5(5) . . . . ?
C13 C9 C10 F3 59.9(5) . . . . ?
C13 C9 C11 N2 -44.8(4) . . . . ?
C13 C12 N3 C15 -0.9(6) . . . . ?
C13 C14 C15 C16 -178.9(4) . . . . ?
C13 C14 C15 N3 0.2(4) . . . . ?
C13 C14 C19 C18 179.5(4) . . . . ?
C14 C15 C16 C17 -0.3(6) . . . . ?
C14 C15 N3 C12 0.4(5) . . . . ?
C15 C14 C19 C18 -0.8(5) . . . . ?
C15 C16 C17 C18 -1.0(6) . . . . ?
C15 C16 C17 O5 -179.1(4) . . . . ?
C16 C15 N3 C12 179.5(4) . . . . ?
C16 C17 C18 C19 1.4(6) . . . . ?
C16 C17 O5 C20 -4.1(6) . . . . ?
C17 C18 C19 C14 -0.5(6) . . . . ?
C18 C17 O5 C20 177.8(4) . . . . ?
C19 C14 C15 C16 1.3(6) . . . . ?
C19 C14 C15 N3 -179.6(4) . . . . ?
C21 C22 C23 C24 1.1(9) . . . . ?
C22 C21 C26 C25 2.5(7) . . . . ?
C22 C21 S1 N1 90.7(4) . . . . ?
C22 C21 S1 O1 -154.4(4) . . . . ?
C22 C21 S1 O2 -21.2(4) . . . . ?
C22 C23 C24 C25 0.2(10) . . . . ?
C22 C23 C24 C27 -177.4(7) . . . . ?
C23 C24 C25 C26 -0.2(9) . . . . ?
C24 C25 C26 C21 -1.1(9) . . . . ?
C26 C21 C22 C23 -2.5(7) . . . . ?
C26 C21 S1 N1 -86.9(4) . . . . ?
C26 C21 S1 O1 27.9(5) . . . . ?
C26 C21 S1 O2 161.1(4) . . . . ?
C27 C24 C25 C26 177.4(6) . . . . ?
N1 C5 C6 C1 -177.2(4) . . . . ?
N1 C5 C6 C7 2.3(4) . . . . ?
N3 C12 C13 C9 177.7(4) . . . . ?
N3 C12 C13 C14 1.0(5) . . . . ?
N3 C15 C16 C17 -179.3(4) . . . . ?
O5 C17 C18 C19 179.7(3) . . . . ?
S1 C21 C22 C23 179.9(4) . . . . ?
S1 C21 C26 C25 -179.9(4) . . . . ?
